data_4333295
loop_
_publ_author_name
'Manzur, Jorge'
'Mora, Hector'
'Vega, Andr\'es'
'Spodine, Evgenia'
'Venegas-Yazigi, Diego'
'Garland, Mar\'ia Teresa'
'El Fallah, M. Salah'
'Escuer, Albert'

_publ_section_title
;
 Copper(II) Complexes with New Polypodal Ligands Presenting
 Axial&#x2212;Equatorial Phenoxo Bridges
 {2-[(Bis(2-pyridylmethyl)amino)methyl]-4-methylphenol,
 2-[(Bis(2-pyridylmethyl)amino)methyl]-4-methyl-6-(methylthio)phenol}:&#x00A0;
 Examples of Ferromagnetically Coupled Bi- and Trinuclear Copper(II)
 Complexes
;
_journal_issue 17
_journal_name_full 'Inorganic Chemistry'
_journal_page_first 6924
_journal_page_last 6932
_journal_paper_doi 10.1021/ic700544b
_journal_volume 46
_journal_year 2007
_chemical_formula_moiety 'C40 H40 Cu2 N6 O2, 2(P F6)'
_chemical_formula_sum 'C40 H40 Cu2 F12 N6 O2 P2'
_chemical_formula_weight 1053.80
_chemical_name_systematic
; 
 ? 
;
_space_group_IT_number 14
_symmetry_cell_setting monoclinic
_symmetry_space_group_name_Hall '-P 2yn'
_symmetry_space_group_name_H-M 'P 1 21/n 1'
_atom_sites_solution_hydrogens geom
_atom_sites_solution_primary direct
_atom_sites_solution_secondary difmap
_audit_creation_method SHELXL-97
_cell_angle_alpha 90.00
_cell_angle_beta 107.422(2)
_cell_angle_gamma 90.00
_cell_formula_units_Z 2
_cell_length_a 11.2421(13)
_cell_length_b 16.7619(19)
_cell_length_c 11.9655(14)
_cell_measurement_reflns_used 2910
_cell_measurement_temperature 299(2)
_cell_measurement_theta_max 20.062
_cell_measurement_theta_min 2.159
_cell_volume 2151.3(4)
_computing_cell_refinement 'SAINT-NT (Bruker, 1999)'
_computing_data_collection 'SMART-NT (Bruker, 2001)'
_computing_data_reduction 'SAINT-NT (Bruker, 1999)'
_computing_molecular_graphics 'SHELXTL-NT (Bruker, 2000)'
_computing_publication_material 'SHELXTL-NT (Bruker, 2000)'
_computing_structure_refinement 'SHELXTL-NT (Bruker, 2000)'
_computing_structure_solution 'SHELXTL-NT (Bruker, 2000)'
_diffrn_ambient_temperature 299(2)
_diffrn_measured_fraction_theta_full 0.997
_diffrn_measured_fraction_theta_max 0.997
_diffrn_measurement_device_type 'Siemens SMART CCD area detector'
_diffrn_measurement_method 'phi and omega scans'
_diffrn_radiation_monochromator graphite
_diffrn_radiation_source 'fine-focus sealed tube'
_diffrn_radiation_type MoK\a
_diffrn_radiation_wavelength 0.71073
_diffrn_reflns_av_R_equivalents 0.0400
_diffrn_reflns_av_sigmaI/netI 0.0401
_diffrn_reflns_limit_h_max 13
_diffrn_reflns_limit_h_min -13
_diffrn_reflns_limit_k_max 19
_diffrn_reflns_limit_k_min -19
_diffrn_reflns_limit_l_max 14
_diffrn_reflns_limit_l_min -14
_diffrn_reflns_number 13278
_diffrn_reflns_theta_full 25.08
_diffrn_reflns_theta_max 25.08
_diffrn_reflns_theta_min 2.16
_diffrn_standards_decay_% 0
_diffrn_standards_number 0
_exptl_absorpt_coefficient_mu 1.159
_exptl_absorpt_correction_T_max 0.8363
_exptl_absorpt_correction_T_min 0.6536
_exptl_absorpt_correction_type refdelf
_exptl_absorpt_process_details '(SADABS in SAINT-NT; Bruker, 1999)'
_exptl_crystal_colour blue
_exptl_crystal_density_diffrn 1.627
_exptl_crystal_density_method 'not measured'
_exptl_crystal_description polyhedron
_exptl_crystal_F_000 1068
_exptl_crystal_size_max 0.40
_exptl_crystal_size_mid 0.20
_exptl_crystal_size_min 0.16
_refine_diff_density_max 0.592
_refine_diff_density_min -0.251
_refine_diff_density_rms 0.065
_refine_ls_extinction_method none
_refine_ls_goodness_of_fit_ref 1.042
_refine_ls_hydrogen_treatment constr
_refine_ls_matrix_type full
_refine_ls_number_parameters 290
_refine_ls_number_reflns 3815
_refine_ls_number_restraints 0
_refine_ls_restrained_S_all 1.042
_refine_ls_R_factor_all 0.0628
_refine_ls_R_factor_gt 0.0467
_refine_ls_shift/su_max 0.000
_refine_ls_shift/su_mean 0.000
_refine_ls_structure_factor_coef Fsqd
_refine_ls_weighting_details 'calc w=1/[\s^2^(Fo^2^)+(0.0680P)^2^+0.7803P] where P=(Fo^2^+2Fc^2^)/3'
_refine_ls_weighting_scheme calc
_refine_ls_wR_factor_gt 0.1200
_refine_ls_wR_factor_ref 0.1301
_reflns_number_gt 2917
_reflns_number_total 3815
_reflns_threshold_expression >2sigma(I)
_cod_data_source_file ic700544bsup1.cif
_cod_data_source_block III
_cod_depositor_comments
;
The following automatic conversions were performed:

'_symmetry_cell_setting' value 'Monoclinic' changed to 'monoclinic'
according to /home/saulius/struct/CIF-dictionaries/cif_core.dic
dictionary named 'cif_core.dic' version 2.4.2 from 2011-04-26.

Automatic conversion script
Id: cif_fix_values 1891 2012-01-12 08:04:46Z andrius 
;
_cod_original_sg_symbol_H-M 'P 21/n'
_cod_database_code 4333295

loop_
_symmetry_equiv_pos_as_xyz
'x, y, z'
'-x+1/2, y+1/2, -z+1/2'
'-x, -y, -z'
'x-1/2, -y-1/2, z-1/2'

loop_
_atom_site_label
_atom_site_type_symbol
_atom_site_fract_x
_atom_site_fract_y
_atom_site_fract_z
_atom_site_U_iso_or_equiv
_atom_site_adp_type
_atom_site_occupancy
_atom_site_symmetry_multiplicity
_atom_site_calc_flag
_atom_site_refinement_flags
Cu Cu 1.02974(4) 0.06696(2) 0.42217(3) 0.04930(18) Uani 1 1 d .
N1 N 0.9009(3) 0.14803(17) 0.4264(2) 0.0543(7) Uani 1 1 d .
C1 C 0.8759(4) 0.1748(2) 0.5224(4) 0.0728(12) Uani 1 1 d .
H1 H 0.9288 0.1609 0.5958 0.087 Uiso 1 1 calc R
C2 C 0.7747(6) 0.2218(3) 0.5153(5) 0.0991(17) Uani 1 1 d .
H2 H 0.7601 0.2404 0.5832 0.119 Uiso 1 1 calc R
C3 C 0.6957(5) 0.2414(3) 0.4090(5) 0.1032(19) Uani 1 1 d .
H3 H 0.6264 0.2732 0.4032 0.124 Uiso 1 1 calc R
C4 C 0.7196(4) 0.2135(3) 0.3099(4) 0.0813(13) Uani 1 1 d .
H4 H 0.6659 0.2257 0.2362 0.098 Uiso 1 1 calc R
C5 C 0.8232(3) 0.1676(2) 0.3207(3) 0.0571(9) Uani 1 1 d .
C6 C 0.8581(4) 0.1406(2) 0.2167(3) 0.0661(10) Uani 1 1 d .
H6A H 0.7863 0.1158 0.1614 0.079 Uiso 1 1 calc R
H6B H 0.8814 0.1865 0.1786 0.079 Uiso 1 1 calc R
N2 N 1.1849(3) 0.0358(2) 0.3814(3) 0.0614(8) Uani 1 1 d .
C10 C 1.2784(4) -0.0112(3) 0.4412(4) 0.0778(13) Uani 1 1 d .
H10 H 1.2802 -0.0302 0.5147 0.093 Uiso 1 1 calc R
C11 C 1.3729(4) -0.0318(4) 0.3937(6) 0.109(2) Uani 1 1 d .
H11 H 1.4359 -0.0665 0.4334 0.131 Uiso 1 1 calc R
C12 C 1.3726(6) -0.0008(4) 0.2890(7) 0.120(3) Uani 1 1 d .
H12 H 1.4379 -0.0118 0.2586 0.144 Uiso 1 1 calc R
C13 C 1.2779(5) 0.0457(4) 0.2294(5) 0.0998(18) Uani 1 1 d .
H13 H 1.2761 0.0659 0.1565 0.120 Uiso 1 1 calc R
C14 C 1.1833(4) 0.0635(3) 0.2762(4) 0.0701(12) Uani 1 1 d .
C15 C 1.0727(4) 0.1134(3) 0.2166(3) 0.0713(11) Uani 1 1 d .
H15A H 1.0882 0.1685 0.2414 0.086 Uiso 1 1 calc R
H15B H 1.0572 0.1112 0.1324 0.086 Uiso 1 1 calc R
O1 O 0.9253(2) -0.04379(14) 0.41298(19) 0.0548(6) Uani 1 1 d .
C20 C 0.8238(3) -0.06260(19) 0.3240(3) 0.0487(8) Uani 1 1 d .
C21 C 0.7268(3) -0.1084(2) 0.3386(3) 0.0556(9) Uani 1 1 d .
H21 H 0.7311 -0.1280 0.4125 0.067 Uiso 1 1 calc R
C22 C 0.6232(3) -0.1253(2) 0.2442(3) 0.0612(10) Uani 1 1 d .
H22 H 0.5590 -0.1557 0.2562 0.073 Uiso 1 1 calc R
C23 C 0.6131(3) -0.0981(2) 0.1331(3) 0.0631(10) Uani 1 1 d .
C24 C 0.7107(3) -0.0540(2) 0.1193(3) 0.0577(9) Uani 1 1 d .
H24 H 0.7055 -0.0353 0.0449 0.069 Uiso 1 1 calc R
C25 C 0.8172(3) -0.0357(2) 0.2112(3) 0.0500(8) Uani 1 1 d .
C26 C 0.9249(3) 0.0042(2) 0.1868(3) 0.0530(9) Uani 1 1 d .
H26A H 0.9048 0.0125 0.1030 0.064 Uiso 1 1 calc R
H26B H 0.9959 -0.0316 0.2098 0.064 Uiso 1 1 calc R
C28 C 0.5016(4) -0.1187(3) 0.0292(4) 0.0897(14) Uani 1 1 d .
H28A H 0.4268 -0.0998 0.0434 0.134 Uiso 1 1 calc R
H28B H 0.4969 -0.1754 0.0185 0.134 Uiso 1 1 calc R
H28C H 0.5106 -0.0937 -0.0400 0.134 Uiso 1 1 calc R
N3 N 0.9629(3) 0.08291(17) 0.2471(2) 0.0536(7) Uani 1 1 d .
P1 P 0.32465(11) 0.29622(7) 0.37979(9) 0.0681(3) Uani 1 1 d .
F1 F 0.2004(3) 0.3062(2) 0.2769(3) 0.1151(10) Uani 1 1 d .
F2 F 0.2961(3) 0.37652(18) 0.4361(3) 0.1097(10) Uani 1 1 d .
F3 F 0.4448(3) 0.2842(3) 0.4854(3) 0.1402(14) Uani 1 1 d .
F4 F 0.3520(3) 0.21681(19) 0.3244(3) 0.1249(12) Uani 1 1 d .
F5 F 0.2476(3) 0.2507(2) 0.4505(3) 0.1362(13) Uani 1 1 d .
F6 F 0.3967(4) 0.3421(2) 0.3080(3) 0.1359(13) Uani 1 1 d .

loop_
_atom_site_aniso_label
_atom_site_aniso_U_11
_atom_site_aniso_U_22
_atom_site_aniso_U_33
_atom_site_aniso_U_23
_atom_site_aniso_U_13
_atom_site_aniso_U_12
Cu 0.0537(3) 0.0497(3) 0.0426(3) 0.00260(18) 0.01156(19) 0.00502(19)
N1 0.0635(19) 0.0507(17) 0.0509(17) 0.0053(13) 0.0203(15) 0.0072(14)
C1 0.097(3) 0.066(3) 0.064(2) 0.008(2) 0.037(2) 0.020(2)
C2 0.135(5) 0.088(3) 0.102(4) 0.017(3) 0.078(4) 0.037(3)
C3 0.097(4) 0.108(4) 0.127(5) 0.046(4) 0.068(4) 0.051(3)
C4 0.067(3) 0.083(3) 0.096(3) 0.028(3) 0.027(2) 0.019(2)
C5 0.058(2) 0.051(2) 0.061(2) 0.0123(17) 0.0173(18) 0.0015(17)
C6 0.084(3) 0.056(2) 0.051(2) 0.0068(18) 0.008(2) 0.012(2)
N2 0.0482(18) 0.066(2) 0.068(2) -0.0142(16) 0.0136(15) -0.0027(15)
C10 0.056(2) 0.071(3) 0.096(3) -0.026(2) 0.006(2) 0.001(2)
C11 0.049(3) 0.108(4) 0.158(6) -0.063(4) 0.013(3) 0.009(3)
C12 0.081(4) 0.147(6) 0.149(6) -0.078(5) 0.061(4) -0.021(4)
C13 0.084(4) 0.126(5) 0.106(4) -0.050(4) 0.052(3) -0.033(3)
C14 0.068(3) 0.078(3) 0.072(3) -0.026(2) 0.032(2) -0.024(2)
C15 0.086(3) 0.074(3) 0.058(2) 0.004(2) 0.027(2) -0.018(2)
O1 0.0604(15) 0.0547(14) 0.0435(13) 0.0034(11) 0.0066(11) -0.0052(11)
C20 0.051(2) 0.0446(19) 0.0473(19) 0.0012(15) 0.0088(16) 0.0073(15)
C21 0.061(2) 0.052(2) 0.054(2) 0.0026(17) 0.0168(18) -0.0016(18)
C22 0.053(2) 0.055(2) 0.076(3) -0.0039(19) 0.019(2) -0.0018(17)
C23 0.051(2) 0.063(2) 0.065(2) -0.0028(19) 0.0010(18) 0.0073(18)
C24 0.053(2) 0.065(2) 0.049(2) 0.0029(17) 0.0067(17) 0.0115(18)
C25 0.049(2) 0.0489(19) 0.0488(19) 0.0020(15) 0.0096(16) 0.0083(15)
C26 0.057(2) 0.059(2) 0.0425(18) -0.0043(16) 0.0137(16) 0.0010(17)
C28 0.060(3) 0.106(4) 0.084(3) -0.004(3) -0.007(2) -0.006(2)
N3 0.0618(18) 0.0527(17) 0.0453(16) 0.0000(13) 0.0146(14) -0.0007(14)
P1 0.0742(7) 0.0724(7) 0.0581(6) -0.0066(5) 0.0204(5) -0.0073(6)
F1 0.104(2) 0.135(3) 0.0883(19) -0.0061(18) 0.0015(17) 0.0052(19)
F2 0.134(3) 0.098(2) 0.099(2) -0.0235(17) 0.0368(18) 0.0127(18)
F3 0.101(2) 0.211(4) 0.088(2) -0.042(2) -0.0018(18) 0.041(2)
F4 0.138(3) 0.092(2) 0.138(3) -0.0396(19) 0.031(2) 0.0119(19)
F5 0.146(3) 0.135(3) 0.151(3) 0.056(2) 0.080(3) 0.006(2)
F6 0.173(3) 0.133(3) 0.134(3) -0.025(2) 0.094(3) -0.065(2)

loop_
_atom_type_symbol
_atom_type_description
_atom_type_scat_dispersion_real
_atom_type_scat_dispersion_imag
_atom_type_scat_source
C C 0.0033 0.0016 'International Tables Vol C Tables 4.2.6.8 and 6.1.1.4'
H H 0.0000 0.0000 'International Tables Vol C Tables 4.2.6.8 and 6.1.1.4'
N N 0.0061 0.0033 'International Tables Vol C Tables 4.2.6.8 and 6.1.1.4'
O O 0.0106 0.0060 'International Tables Vol C Tables 4.2.6.8 and 6.1.1.4'
F F 0.0171 0.0103 'International Tables Vol C Tables 4.2.6.8 and 6.1.1.4'
P P 0.1023 0.0942 'International Tables Vol C Tables 4.2.6.8 and 6.1.1.4'
Cu Cu 0.3201 1.2651 'International Tables Vol C Tables 4.2.6.8 and 6.1.1.4'

loop_
_geom_angle_atom_site_label_1
_geom_angle_atom_site_label_2
_geom_angle_atom_site_label_3
_geom_angle
_geom_angle_site_symmetry_1
_geom_angle_site_symmetry_3
O1 Cu N1 94.67(11) 3_756 .
O1 Cu N2 102.42(12) 3_756 .
N1 Cu N2 150.33(13) . .
O1 Cu N3 172.72(11) 3_756 .
N1 Cu N3 83.61(12) . .
N2 Cu N3 82.16(13) . .
O1 Cu O1 81.50(10) 3_756 .
N1 Cu O1 101.33(11) . .
N2 Cu O1 105.02(12) . .
N3 Cu O1 91.88(10) . .
C1 N1 C5 118.8(3) . .
C1 N1 Cu 126.1(3) . .
C5 N1 Cu 114.4(2) . .
N1 C1 C2 121.6(4) . .
N1 C1 H1 119.2 . .
C2 C1 H1 119.2 . .
C3 C2 C1 119.9(5) . .
C3 C2 H2 120.1 . .
C1 C2 H2 120.1 . .
C2 C3 C4 119.0(4) . .
C2 C3 H3 120.5 . .
C4 C3 H3 120.5 . .
C5 C4 C3 119.4(4) . .
C5 C4 H4 120.3 . .
C3 C4 H4 120.3 . .
N1 C5 C4 121.3(4) . .
N1 C5 C6 117.0(3) . .
C4 C5 C6 121.6(4) . .
N3 C6 C5 112.5(3) . .
N3 C6 H6A 109.1 . .
C5 C6 H6A 109.1 . .
N3 C6 H6B 109.1 . .
C5 C6 H6B 109.1 . .
H6A C6 H6B 107.8 . .
C14 N2 C10 119.7(4) . .
C14 N2 Cu 111.7(3) . .
C10 N2 Cu 128.5(3) . .
N2 C10 C11 120.1(5) . .
N2 C10 H10 119.9 . .
C11 C10 H10 119.9 . .
C12 C11 C10 119.5(6) . .
C12 C11 H11 120.2 . .
C10 C11 H11 120.2 . .
C13 C12 C11 119.8(5) . .
C13 C12 H12 120.1 . .
C11 C12 H12 120.1 . .
C12 C13 C14 119.8(6) . .
C12 C13 H13 120.1 . .
C14 C13 H13 120.1 . .
N2 C14 C13 120.9(5) . .
N2 C14 C15 114.8(3) . .
C13 C14 C15 124.2(5) . .
N3 C15 C14 109.1(3) . .
N3 C15 H15A 109.9 . .
C14 C15 H15A 109.9 . .
N3 C15 H15B 109.9 . .
C14 C15 H15B 109.9 . .
H15A C15 H15B 108.3 . .
C20 O1 Cu 131.7(2) . 3_756
C20 O1 Cu 123.8(2) . .
Cu O1 Cu 98.50(10) 3_756 .
O1 C20 C21 122.9(3) . .
O1 C20 C25 118.3(3) . .
C21 C20 C25 118.8(3) . .
C22 C21 C20 120.7(3) . .
C22 C21 H21 119.7 . .
C20 C21 H21 119.7 . .
C23 C22 C21 121.7(4) . .
C23 C22 H22 119.1 . .
C21 C22 H22 119.1 . .
C24 C23 C22 117.1(3) . .
C24 C23 C28 121.2(4) . .
C22 C23 C28 121.7(4) . .
C23 C24 C25 123.5(4) . .
C23 C24 H24 118.2 . .
C25 C24 H24 118.2 . .
C24 C25 C20 118.2(3) . .
C24 C25 C26 120.1(3) . .
C20 C25 C26 121.4(3) . .
C25 C26 N3 115.5(3) . .
C25 C26 H26A 108.4 . .
N3 C26 H26A 108.4 . .
C25 C26 H26B 108.4 . .
N3 C26 H26B 108.4 . .
H26A C26 H26B 107.5 . .
C23 C28 H28A 109.5 . .
C23 C28 H28B 109.5 . .
H28A C28 H28B 109.5 . .
C23 C28 H28C 109.5 . .
H28A C28 H28C 109.5 . .
H28B C28 H28C 109.5 . .
C15 N3 C6 112.0(3) . .
C15 N3 C26 108.8(3) . .
C6 N3 C26 111.3(3) . .
C15 N3 Cu 102.9(2) . .
C6 N3 Cu 111.3(2) . .
C26 N3 Cu 110.2(2) . .
F6 P1 F4 89.2(2) . .
F6 P1 F3 92.5(2) . .
F4 P1 F3 90.03(19) . .
F6 P1 F1 90.1(2) . .
F4 P1 F1 90.00(18) . .
F3 P1 F1 177.4(2) . .
F6 P1 F5 178.3(2) . .
F4 P1 F5 91.4(2) . .
F3 P1 F5 89.1(2) . .
F1 P1 F5 88.3(2) . .
F6 P1 F2 91.19(19) . .
F4 P1 F2 179.6(2) . .
F3 P1 F2 90.11(18) . .
F1 P1 F2 89.84(17) . .
F5 P1 F2 88.2(2) . .

loop_
_geom_bond_atom_site_label_1
_geom_bond_atom_site_label_2
_geom_bond_distance
_geom_bond_site_symmetry_2
Cu O1 1.924(2) 3_756
Cu N1 1.998(3) .
Cu N2 2.015(3) .
Cu N3 2.020(3) .
Cu O1 2.182(2) .
Cu Cu 3.1147(8) 3_756
N1 C1 1.339(5) .
N1 C5 1.345(4) .
C1 C2 1.366(6) .
C1 H1 0.9300 .
C2 C3 1.356(7) .
C2 H2 0.9300 .
C3 C4 1.373(7) .
C3 H3 0.9300 .
C4 C5 1.370(6) .
C4 H4 0.9300 .
C5 C6 1.483(5) .
C6 N3 1.483(5) .
C6 H6A 0.9700 .
C6 H6B 0.9700 .
N2 C14 1.336(5) .
N2 C10 1.337(5) .
C10 C11 1.390(7) .
C10 H10 0.9300 .
C11 C12 1.355(9) .
C11 H11 0.9300 .
C12 C13 1.340(8) .
C12 H12 0.9300 .
C13 C14 1.376(6) .
C13 H13 0.9300 .
C14 C15 1.491(6) .
C15 N3 1.479(5) .
C15 H15A 0.9700 .
C15 H15B 0.9700 .
O1 C20 1.344(4) .
O1 Cu 1.924(2) 3_756
C20 C21 1.388(5) .
C20 C25 1.404(5) .
C21 C22 1.387(5) .
C21 H21 0.9300 .
C22 C23 1.377(5) .
C22 H22 0.9300 .
C23 C24 1.374(5) .
C23 C28 1.517(5) .
C24 C25 1.395(5) .
C24 H24 0.9300 .
C25 C26 1.487(5) .
C26 N3 1.503(4) .
C26 H26A 0.9700 .
C26 H26B 0.9700 .
C28 H28A 0.9600 .
C28 H28B 0.9600 .
C28 H28C 0.9600 .
P1 F6 1.549(3) .
P1 F4 1.558(3) .
P1 F3 1.563(3) .
P1 F1 1.570(3) .
P1 F5 1.576(3) .
P1 F2 1.581(3) .

loop_
_geom_torsion_atom_site_label_1
_geom_torsion_atom_site_label_2
_geom_torsion_atom_site_label_3
_geom_torsion_atom_site_label_4
_geom_torsion
_geom_torsion_site_symmetry_1
_geom_torsion_site_symmetry_4
O1 Cu N1 C1 5.2(3) 3_756 .
N2 Cu N1 C1 -120.2(4) . .
N3 Cu N1 C1 178.1(3) . .
O1 Cu N1 C1 87.4(3) . .
O1 Cu N1 C5 -165.2(3) 3_756 .
N2 Cu N1 C5 69.4(4) . .
N3 Cu N1 C5 7.6(3) . .
O1 Cu N1 C5 -83.0(3) . .
C5 N1 C1 C2 -0.7(6) . .
Cu N1 C1 C2 -170.7(4) . .
N1 C1 C2 C3 1.1(8) . .
C1 C2 C3 C4 -0.3(9) . .
C2 C3 C4 C5 -0.8(8) . .
C1 N1 C5 C4 -0.5(6) . .
Cu N1 C5 C4 170.7(3) . .
C1 N1 C5 C6 176.7(3) . .
Cu N1 C5 C6 -12.2(4) . .
C3 C4 C5 N1 1.2(7) . .
C3 C4 C5 C6 -175.8(4) . .
N1 C5 C6 N3 10.6(5) . .
C4 C5 C6 N3 -172.3(4) . .
O1 Cu N2 C14 -166.3(3) 3_756 .
N1 Cu N2 C14 -42.6(4) . .
N3 Cu N2 C14 19.5(3) . .
O1 Cu N2 C14 109.3(3) . .
O1 Cu N2 C10 18.7(3) 3_756 .
N1 Cu N2 C10 142.4(3) . .
N3 Cu N2 C10 -155.6(3) . .
O1 Cu N2 C10 -65.7(3) . .
C14 N2 C10 C11 -0.6(6) . .
Cu N2 C10 C11 174.1(3) . .
N2 C10 C11 C12 3.1(7) . .
C10 C11 C12 C13 -3.6(9) . .
C11 C12 C13 C14 1.8(9) . .
C10 N2 C14 C13 -1.3(6) . .
Cu N2 C14 C13 -176.9(3) . .
C10 N2 C14 C15 178.3(3) . .
Cu N2 C14 C15 2.8(4) . .
C12 C13 C14 N2 0.8(7) . .
C12 C13 C14 C15 -178.9(5) . .
N2 C14 C15 N3 -33.9(5) . .
C13 C14 C15 N3 145.8(4) . .
O1 Cu O1 C20 155.4(3) 3_756 .
N1 Cu O1 C20 62.3(3) . .
N2 Cu O1 C20 -104.0(3) . .
N3 Cu O1 C20 -21.6(3) . .
O1 Cu O1 Cu 0.0 3_756 3_756
N1 Cu O1 Cu -93.10(12) . 3_756
N2 Cu O1 Cu 100.66(13) . 3_756
N3 Cu O1 Cu -176.95(12) . 3_756
Cu O1 C20 C21 -1.9(5) 3_756 .
Cu O1 C20 C21 -148.4(3) . .
Cu O1 C20 C25 179.2(2) 3_756 .
Cu O1 C20 C25 32.7(4) . .
O1 C20 C21 C22 179.1(3) . .
C25 C20 C21 C22 -1.9(5) . .
C20 C21 C22 C23 0.5(6) . .
C21 C22 C23 C24 0.6(6) . .
C21 C22 C23 C28 178.2(4) . .
C22 C23 C24 C25 -0.2(6) . .
C28 C23 C24 C25 -177.8(4) . .
C23 C24 C25 C20 -1.2(6) . .
C23 C24 C25 C26 172.8(3) . .
O1 C20 C25 C24 -178.8(3) . .
C21 C20 C25 C24 2.3(5) . .
O1 C20 C25 C26 7.2(5) . .
C21 C20 C25 C26 -171.7(3) . .
C24 C25 C26 N3 121.5(4) . .
C20 C25 C26 N3 -64.6(4) . .
C14 C15 N3 C6 165.5(3) . .
C14 C15 N3 C26 -71.0(4) . .
C14 C15 N3 Cu 45.9(3) . .
C5 C6 N3 C15 -118.4(4) . .
C5 C6 N3 C26 119.5(3) . .
C5 C6 N3 Cu -3.9(4) . .
C25 C26 N3 C15 178.4(3) . .
C25 C26 N3 C6 -57.6(4) . .
C25 C26 N3 Cu 66.3(3) . .
N1 Cu N3 C15 118.4(2) . .
N2 Cu N3 C15 -35.5(2) . .
O1 Cu N3 C15 -140.4(2) . .
N1 Cu N3 C6 -1.7(2) . .
N2 Cu N3 C6 -155.6(3) . .
O1 Cu N3 C6 99.5(2) . .
N1 Cu N3 C26 -125.7(2) . .
N2 Cu N3 C26 80.4(2) . .
O1 Cu N3 C26 -24.5(2) . .
